data_7050623
loop_
_publ_author_name
'Irving, Alison M.'
'Vogels, Christopher M.'
'Nikolcheva, Liliya G.'
'Edwards, Janet P.'
'He, Xiao-Feng'
'Hamilton, Michael G.'
'Baerlocher, Mark O.'
'Baerlocher, Felix J.'
'Decken, Andreas'
'Westcott, Stephen A.'

_publ_section_title
;
 Synthesis and antifungal and antibacterial bioactivity of cyclic
 diamines containing boronate esters
;
_journal_issue 10
_journal_name_full 'New Journal of Chemistry'
_journal_page_first 1419
_journal_paper_doi 10.1039/b304500e
_journal_volume 27
_journal_year 2003
_chemical_formula_sum 'C34 H54 B2 N4 O5'
_chemical_formula_weight 620.43
_chemical_name_systematic
;
?
;
_space_group_IT_number 2
_symmetry_cell_setting triclinic
_symmetry_space_group_name_Hall '-P 1'
_symmetry_space_group_name_H-M 'P -1'
_atom_sites_solution_hydrogens geom
_atom_sites_solution_primary direct
_atom_sites_solution_secondary difmap
_audit_creation_method SHELXL-97
_cell_angle_alpha 106.609(2)
_cell_angle_beta 105.779(2)
_cell_angle_gamma 93.244(2)
_cell_formula_units_Z 2
_cell_length_a 10.0250(16)
_cell_length_b 10.9140(17)
_cell_length_c 17.365(3)
_cell_measurement_temperature 173(2)
_cell_volume 1733.4(5)
_computing_cell_refinement 'Bruker SMART'
_computing_data_collection 'Bruker SMART'
_computing_data_reduction 'Bruker SHELXTL'
_computing_molecular_graphics 'Bruker SHELXTL'
_computing_publication_material 'Bruker SHELXTL'
_computing_structure_refinement 'SHELXL-97 (Sheldrick, 1997)'
_computing_structure_solution 'SHELXS-97 (Sheldrick, 1990)'
_diffrn_ambient_temperature 173(2)
_diffrn_measured_fraction_theta_full 0.944
_diffrn_measured_fraction_theta_max 0.944
_diffrn_measurement_device_type 'CCD area detector'
_diffrn_measurement_method 'phi and omega scans'
_diffrn_radiation_monochromator graphite
_diffrn_radiation_source 'fine-focus sealed tube'
_diffrn_radiation_type MoK\a
_diffrn_radiation_wavelength 0.71073
_diffrn_reflns_av_R_equivalents 0.0247
_diffrn_reflns_av_sigmaI/netI 0.0515
_diffrn_reflns_limit_h_max 11
_diffrn_reflns_limit_h_min -11
_diffrn_reflns_limit_k_max 11
_diffrn_reflns_limit_k_min -12
_diffrn_reflns_limit_l_max 18
_diffrn_reflns_limit_l_min -20
_diffrn_reflns_number 8934
_diffrn_reflns_theta_full 24.99
_diffrn_reflns_theta_max 24.99
_diffrn_reflns_theta_min 1.97
_exptl_absorpt_coefficient_mu 0.078
_exptl_absorpt_correction_type none
_exptl_crystal_colour Colourless
_exptl_crystal_density_diffrn 1.189
_exptl_crystal_density_method 'not measured'
_exptl_crystal_description Parallelepi
_exptl_crystal_F_000 672
_exptl_crystal_size_max 0.10
_exptl_crystal_size_mid 0.175
_exptl_crystal_size_min 0.40
_refine_diff_density_max 0.360
_refine_diff_density_min -0.271
_refine_diff_density_rms 0.076
_refine_ls_extinction_method none
_refine_ls_goodness_of_fit_ref 0.919
_refine_ls_hydrogen_treatment mixed
_refine_ls_matrix_type full
_refine_ls_number_parameters 622
_refine_ls_number_reflns 5738
_refine_ls_number_restraints 0
_refine_ls_restrained_S_all 0.919
_refine_ls_R_factor_all 0.0822
_refine_ls_R_factor_gt 0.0557
_refine_ls_shift/su_max 0.000
_refine_ls_shift/su_mean 0.000
_refine_ls_structure_factor_coef Fsqd
_refine_ls_weighting_details 'calc w=1/[\s^2^(Fo^2^)+(0.0885P)^2^+0.0000P] where P=(Fo^2^+2Fc^2^)/3'
_refine_ls_weighting_scheme calc
_refine_ls_wR_factor_gt 0.1320
_refine_ls_wR_factor_ref 0.1399
_reflns_number_gt 3782
_reflns_number_total 5738
_reflns_threshold_expression >2sigma(I)
_cod_data_source_file b304500e.txt
_cod_data_source_block sw_d
_cod_depositor_comments
;
The following automatic conversions were performed:
'_symmetry_cell_setting' value 'Triclinic' changed to 'triclinic'
according to '/home/saulius/struct/CIF-dictionaries/cif_core.dic'
dictionary named 'cif_core.dic' version 2.4.1 from 2010-06-29.

Automatic conversion script
Id: cif_fix_enum 1527 2010-12-29 10:47:43Z saulius 
;
_cod_original_sg_symbol_H-M P-1
_cod_database_code 7050623

loop_
_symmetry_equiv_pos_as_xyz
'x, y, z'
'-x, -y, -z'

loop_
_atom_site_label
_atom_site_type_symbol
_atom_site_fract_x
_atom_site_fract_y
_atom_site_fract_z
_atom_site_U_iso_or_equiv
_atom_site_adp_type
_atom_site_occupancy
_atom_site_symmetry_multiplicity
_atom_site_calc_flag
_atom_site_refinement_flags
_atom_site_disorder_assembly
_atom_site_disorder_group
B1 B 0.0977(3) 0.4208(3) 0.36439(14) 0.0292(6) Uani 1 1 d . . .
O2 O 0.13660(15) 0.34777(14) 0.29056(8) 0.0312(4) Uani 1 1 d . . .
C3 C 0.2229(2) 0.2543(2) 0.31284(13) 0.0326(5) Uani 1 1 d . . .
C4 C 0.1710(2) 0.2271(2) 0.38429(13) 0.0324(5) Uani 1 1 d . . .
O5 O 0.13445(16) 0.35027(14) 0.42426(8) 0.0308(4) Uani 1 1 d . . .
C6 C 0.2005(3) 0.1375(3) 0.23559(15) 0.0422(6) Uani 1 1 d . . .
C7 C 0.3755(3) 0.3169(3) 0.34396(17) 0.0432(6) Uani 1 1 d . . .
C8 C 0.0410(3) 0.1255(3) 0.35086(16) 0.0430(7) Uani 1 1 d . . .
C9 C 0.2831(3) 0.1919(3) 0.45014(16) 0.0434(7) Uani 1 1 d . . .
C10 C 0.1469(2) 0.5743(2) 0.40262(12) 0.0293(5) Uani 1 1 d . . .
C11 C 0.0372(2) 0.6451(2) 0.38712(12) 0.0313(5) Uani 1 1 d . . .
C12 C 0.0565(3) 0.7789(3) 0.41532(15) 0.0440(7) Uani 1 1 d . . .
C13 C 0.1887(3) 0.8454(3) 0.46205(17) 0.0494(7) Uani 1 1 d . . .
C14 C 0.3000(3) 0.7771(3) 0.47936(15) 0.0435(6) Uani 1 1 d . . .
C15 C 0.2798(3) 0.6439(2) 0.44934(13) 0.0353(6) Uani 1 1 d . . .
C16 C -0.1025(2) 0.5627(2) 0.34112(13) 0.0333(6) Uani 1 1 d . . .
N17 N -0.2044(2) 0.5842(2) 0.38746(12) 0.0387(5) Uani 1 1 d . . .
C18 C -0.2830(3) 0.4572(3) 0.36621(15) 0.0426(7) Uani 1 1 d . . .
C19 C -0.1737(3) 0.3668(3) 0.36546(16) 0.0388(6) Uani 1 1 d . . .
N20 N -0.07567(19) 0.42270(18) 0.32838(11) 0.0307(5) Uani 1 1 d . . .
B21 B 0.8853(3) 0.4065(3) 0.10047(14) 0.0299(6) Uani 1 1 d . . .
O22 O 0.82517(15) 0.33635(14) 0.14688(8) 0.0324(4) Uani 1 1 d . . .
C23 C 0.7175(2) 0.2343(2) 0.08716(13) 0.0345(6) Uani 1 1 d . . .
C24 C 0.7687(2) 0.2023(2) 0.00741(13) 0.0338(6) Uani 1 1 d . . .
O25 O 0.83301(16) 0.32719(14) 0.01317(8) 0.0324(4) Uani 1 1 d . . .
C26 C 0.5779(3) 0.2858(3) 0.07400(17) 0.0447(7) Uani 1 1 d . . .
C27 C 0.7103(4) 0.1238(3) 0.12361(19) 0.0484(7) Uani 1 1 d . . .
C28 C 0.8767(3) 0.1103(3) 0.00983(18) 0.0457(7) Uani 1 1 d . . .
C29 C 0.6513(3) 0.1510(3) -0.07579(15) 0.0465(7) Uani 1 1 d . . .
C30 C 0.8720(2) 0.5575(2) 0.11888(12) 0.0298(5) Uani 1 1 d . . .
C31 C 1.0000(2) 0.6369(2) 0.16039(12) 0.0323(5) Uani 1 1 d . . .
C32 C 1.0125(3) 0.7706(2) 0.18061(14) 0.0414(6) Uani 1 1 d . . .
C33 C 0.8940(3) 0.8269(3) 0.15835(15) 0.0470(7) Uani 1 1 d . . .
C34 C 0.7641(3) 0.7498(3) 0.11712(14) 0.0407(6) Uani 1 1 d . . .
C35 C 0.7534(3) 0.6173(2) 0.09831(13) 0.0344(6) Uani 1 1 d . . .
C36 C 1.1210(2) 0.5649(2) 0.17925(13) 0.0317(5) Uani 1 1 d . . .
N37 N 1.2305(2) 0.5873(2) 0.14337(12) 0.0373(5) Uani 1 1 d . . .
C38 C 1.2790(3) 0.4630(3) 0.11942(15) 0.0392(6) Uani 1 1 d . . .
C39 C 1.1467(3) 0.3652(3) 0.08449(15) 0.0371(6) Uani 1 1 d . . .
N40 N 1.06053(19) 0.42045(18) 0.14078(10) 0.0303(5) Uani 1 1 d . . .
O41 O 0.4841(3) 0.9818(2) 0.31997(15) 0.0840(7) Uani 1 1 d . . .
C42 C 0.4560(5) 0.8689(5) 0.3375(3) 0.0905(13) Uani 1 1 d . . .
C43 C 0.5448(7) 0.7788(4) 0.3042(3) 0.122(2) Uani 1 1 d . . .
C44 C 0.6713(6) 0.8686(7) 0.3157(3) 0.1144(19) Uani 1 1 d . . .
C45 C 0.6114(5) 0.9799(5) 0.2993(2) 0.0994(17) Uani 1 1 d . . .
H6A H 0.255(2) 0.067(2) 0.2506(14) 0.042(7) Uiso 1 1 d . . .
H6B H 0.234(3) 0.159(3) 0.1911(18) 0.063(8) Uiso 1 1 d . . .
H6C H 0.097(3) 0.099(2) 0.2092(16) 0.052(8) Uiso 1 1 d . . .
H7A H 0.439(2) 0.250(2) 0.3510(14) 0.039(6) Uiso 1 1 d . . .
H7B H 0.395(3) 0.351(2) 0.2987(16) 0.057(7) Uiso 1 1 d . . .
H7C H 0.399(3) 0.395(2) 0.3992(16) 0.050(7) Uiso 1 1 d . . .
H8A H 0.067(2) 0.040(2) 0.3336(14) 0.042(7) Uiso 1 1 d . . .
H8B H -0.031(3) 0.145(2) 0.3066(16) 0.055(8) Uiso 1 1 d . . .
H8C H -0.003(2) 0.130(2) 0.3994(15) 0.046(7) Uiso 1 1 d . . .
H9A H 0.316(3) 0.111(3) 0.4249(16) 0.054(8) Uiso 1 1 d . . .
H9B H 0.366(3) 0.269(3) 0.4812(16) 0.052(7) Uiso 1 1 d . . .
H9C H 0.244(2) 0.172(2) 0.4944(15) 0.046(7) Uiso 1 1 d . . .
H12 H -0.020(3) 0.824(2) 0.4077(14) 0.039(7) Uiso 1 1 d . . .
H13 H 0.204(3) 0.939(3) 0.4854(15) 0.048(7) Uiso 1 1 d . . .
H14 H 0.395(3) 0.824(2) 0.5081(15) 0.048(7) Uiso 1 1 d . . .
H15 H 0.362(2) 0.598(2) 0.4609(13) 0.028(6) Uiso 1 1 d . . .
H16 H -0.142(2) 0.5700(19) 0.2848(13) 0.029(6) Uiso 1 1 d . . .
H17 H -0.155(3) 0.613(2) 0.4474(16) 0.046(7) Uiso 1 1 d . . .
H18A H -0.351(3) 0.435(2) 0.3100(16) 0.049(7) Uiso 1 1 d . . .
H18B H -0.332(3) 0.455(2) 0.4071(16) 0.051(7) Uiso 1 1 d . . .
H19A H -0.206(3) 0.274(3) 0.3330(15) 0.049(7) Uiso 1 1 d . . .
H19B H -0.116(2) 0.370(2) 0.4241(15) 0.037(6) Uiso 1 1 d . . .
H20 H -0.102(2) 0.386(2) 0.2708(16) 0.040(6) Uiso 1 1 d . . .
H26A H 0.494(3) 0.215(3) 0.0398(16) 0.054(7) Uiso 1 1 d . . .
H26B H 0.573(3) 0.354(3) 0.0449(17) 0.061(8) Uiso 1 1 d . . .
H26C H 0.563(3) 0.324(2) 0.1277(17) 0.055(8) Uiso 1 1 d . . .
H27A H 0.647(3) 0.044(3) 0.0832(17) 0.061(8) Uiso 1 1 d . . .
H27B H 0.805(3) 0.100(3) 0.1407(17) 0.063(9) Uiso 1 1 d . . .
H27C H 0.667(3) 0.151(3) 0.1688(19) 0.069(9) Uiso 1 1 d . . .
H28A H 0.828(3) 0.016(3) -0.0033(15) 0.052(7) Uiso 1 1 d . . .
H28B H 0.917(3) 0.111(2) -0.0349(17) 0.056(8) Uiso 1 1 d . . .
H28C H 0.952(3) 0.139(3) 0.0626(19) 0.064(9) Uiso 1 1 d . . .
H29A H 0.596(3) 0.066(3) -0.0823(16) 0.057(8) Uiso 1 1 d . . .
H29B H 0.694(3) 0.131(2) -0.1211(16) 0.048(7) Uiso 1 1 d . . .
H29C H 0.580(2) 0.220(2) -0.0831(13) 0.037(6) Uiso 1 1 d . . .
H32 H 1.109(3) 0.824(2) 0.2078(14) 0.040(7) Uiso 1 1 d . . .
H33 H 0.899(2) 0.920(2) 0.1705(14) 0.043(7) Uiso 1 1 d . . .
H34 H 0.681(2) 0.790(2) 0.1047(13) 0.035(6) Uiso 1 1 d . . .
H35 H 0.663(2) 0.565(2) 0.0726(13) 0.032(6) Uiso 1 1 d . . .
H36 H 1.165(2) 0.582(2) 0.2434(14) 0.032(6) Uiso 1 1 d . . .
H37 H 1.196(2) 0.613(2) 0.0976(14) 0.035(6) Uiso 1 1 d . . .
H38A H 1.336(3) 0.461(2) 0.0809(15) 0.047(7) Uiso 1 1 d . . .
H38B H 1.338(2) 0.446(2) 0.1675(15) 0.042(6) Uiso 1 1 d . . .
H39A H 1.095(2) 0.361(2) 0.0258(14) 0.031(6) Uiso 1 1 d . . .
H39B H 1.156(2) 0.275(2) 0.0840(12) 0.029(6) Uiso 1 1 d . . .
H40 H 1.081(3) 0.384(2) 0.1865(16) 0.052(7) Uiso 1 1 d . . .
H42A H 0.370(5) 0.837(5) 0.315(3) 0.14(2) Uiso 1 1 d . . .
H42B H 0.486(4) 0.892(4) 0.407(3) 0.133(15) Uiso 1 1 d . . .
H43A H 0.525(4) 0.736(4) 0.244(3) 0.120(15) Uiso 1 1 d . . .
H43B H 0.554(5) 0.723(5) 0.338(3) 0.144(17) Uiso 1 1 d . . .
H44A H 0.737(5) 0.834(5) 0.280(3) 0.17(2) Uiso 1 1 d . . .
H44B H 0.744(5) 0.897(4) 0.384(3) 0.162(18) Uiso 1 1 d . . .
H45A H 0.593(4) 0.975(4) 0.243(3) 0.116(13) Uiso 1 1 d . . .
H45B H 0.670(5) 1.067(4) 0.333(3) 0.141(17) Uiso 1 1 d . . .

loop_
_atom_site_aniso_label
_atom_site_aniso_U_11
_atom_site_aniso_U_22
_atom_site_aniso_U_33
_atom_site_aniso_U_23
_atom_site_aniso_U_13
_atom_site_aniso_U_12
B1 0.0327(15) 0.0391(16) 0.0201(11) 0.0144(11) 0.0088(11) 0.0086(12)
O2 0.0359(9) 0.0362(9) 0.0245(7) 0.0127(7) 0.0095(7) 0.0112(7)
C3 0.0357(14) 0.0354(14) 0.0286(11) 0.0130(10) 0.0085(10) 0.0109(11)
C4 0.0414(14) 0.0306(13) 0.0240(10) 0.0105(10) 0.0058(10) 0.0060(11)
O5 0.0413(10) 0.0317(9) 0.0210(7) 0.0123(6) 0.0075(7) 0.0073(7)
C6 0.0529(19) 0.0450(17) 0.0301(12) 0.0114(12) 0.0134(13) 0.0167(14)
C7 0.0399(16) 0.0535(18) 0.0421(15) 0.0222(14) 0.0125(12) 0.0144(14)
C8 0.0574(19) 0.0372(17) 0.0353(13) 0.0116(12) 0.0160(13) 0.0032(14)
C9 0.0603(19) 0.0429(17) 0.0322(13) 0.0189(12) 0.0124(13) 0.0190(15)
C10 0.0346(14) 0.0371(13) 0.0198(10) 0.0142(9) 0.0087(10) 0.0049(11)
C11 0.0389(14) 0.0366(14) 0.0233(10) 0.0139(10) 0.0119(10) 0.0081(11)
C12 0.0524(19) 0.0401(17) 0.0444(14) 0.0184(12) 0.0156(14) 0.0142(15)
C13 0.063(2) 0.0317(16) 0.0508(16) 0.0117(13) 0.0154(15) 0.0030(15)
C14 0.0472(17) 0.0405(17) 0.0387(13) 0.0117(12) 0.0094(13) -0.0048(14)
C15 0.0390(15) 0.0385(15) 0.0302(12) 0.0144(11) 0.0098(11) 0.0047(12)
C16 0.0392(15) 0.0423(15) 0.0226(11) 0.0137(10) 0.0112(10) 0.0124(11)
N17 0.0365(12) 0.0546(14) 0.0274(10) 0.0146(10) 0.0101(9) 0.0144(10)
C18 0.0344(15) 0.067(2) 0.0277(12) 0.0177(12) 0.0090(12) 0.0064(14)
C19 0.0348(15) 0.0472(17) 0.0370(13) 0.0156(12) 0.0134(11) 0.0020(12)
N20 0.0340(11) 0.0387(12) 0.0196(9) 0.0095(8) 0.0079(8) 0.0050(9)
B21 0.0332(15) 0.0396(16) 0.0183(11) 0.0115(11) 0.0073(11) 0.0062(12)
O22 0.0350(9) 0.0367(9) 0.0236(7) 0.0110(7) 0.0051(7) -0.0009(7)
C23 0.0331(14) 0.0393(14) 0.0286(11) 0.0125(10) 0.0044(10) 0.0005(11)
C24 0.0391(14) 0.0329(14) 0.0245(11) 0.0070(10) 0.0047(10) 0.0011(11)
O25 0.0399(10) 0.0355(9) 0.0205(7) 0.0099(6) 0.0060(7) 0.0036(7)
C26 0.0373(16) 0.0590(19) 0.0354(14) 0.0138(14) 0.0090(12) 0.0035(14)
C27 0.055(2) 0.0461(18) 0.0448(15) 0.0211(14) 0.0112(15) -0.0029(16)
C28 0.0531(19) 0.0379(17) 0.0454(16) 0.0114(13) 0.0151(15) 0.0080(14)
C29 0.0519(18) 0.0532(19) 0.0255(12) 0.0068(12) 0.0056(12) -0.0031(16)
C30 0.0348(14) 0.0384(14) 0.0186(10) 0.0117(9) 0.0095(10) 0.0042(11)
C31 0.0404(15) 0.0375(14) 0.0201(10) 0.0107(10) 0.0093(10) 0.0047(12)
C32 0.0475(17) 0.0382(16) 0.0332(12) 0.0089(11) 0.0068(12) 0.0046(13)
C33 0.063(2) 0.0329(16) 0.0416(14) 0.0096(12) 0.0116(14) 0.0117(14)
C34 0.0482(17) 0.0415(17) 0.0334(13) 0.0121(11) 0.0110(12) 0.0185(14)
C35 0.0379(15) 0.0413(16) 0.0239(11) 0.0102(10) 0.0090(11) 0.0081(12)
C36 0.0338(14) 0.0373(14) 0.0242(11) 0.0146(10) 0.0047(10) 0.0005(11)
N37 0.0365(12) 0.0494(14) 0.0296(10) 0.0211(10) 0.0071(9) 0.0026(10)
C38 0.0357(15) 0.0583(18) 0.0311(12) 0.0230(12) 0.0115(12) 0.0112(13)
C39 0.0395(15) 0.0454(17) 0.0322(13) 0.0151(11) 0.0160(11) 0.0119(12)
N40 0.0362(12) 0.0366(12) 0.0215(9) 0.0134(8) 0.0094(8) 0.0067(9)
O41 0.0924(19) 0.0702(16) 0.0957(17) 0.0332(14) 0.0264(15) 0.0324(14)
C42 0.067(3) 0.108(4) 0.116(4) 0.067(3) 0.026(3) 0.008(3)
C43 0.138(5) 0.055(3) 0.102(3) 0.010(2) -0.065(3) 0.026(3)
C44 0.093(4) 0.202(6) 0.054(2) 0.034(3) 0.028(2) 0.070(4)
C45 0.100(4) 0.139(4) 0.047(2) 0.039(2) 0.002(2) -0.044(3)

loop_
_atom_type_symbol
_atom_type_description
_atom_type_scat_dispersion_real
_atom_type_scat_dispersion_imag
_atom_type_scat_source
C C 0.0033 0.0016 'International Tables Vol C Tables 4.2.6.8 and 6.1.1.4'
H H 0.0000 0.0000 'International Tables Vol C Tables 4.2.6.8 and 6.1.1.4'
B B 0.0013 0.0007 'International Tables Vol C Tables 4.2.6.8 and 6.1.1.4'
N N 0.0061 0.0033 'International Tables Vol C Tables 4.2.6.8 and 6.1.1.4'
O O 0.0106 0.0060 'International Tables Vol C Tables 4.2.6.8 and 6.1.1.4'

loop_
_geom_angle_atom_site_label_1
_geom_angle_atom_site_label_2
_geom_angle_atom_site_label_3
_geom_angle
_geom_angle_site_symmetry_1
_geom_angle_site_symmetry_3
_geom_angle_publ_flag
O5 B1 O2 105.53(18) . . ?
O5 B1 C10 115.19(17) . . ?
O2 B1 C10 118.98(17) . . ?
O5 B1 N20 113.55(17) . . ?
O2 B1 N20 105.16(16) . . ?
C10 B1 N20 98.10(17) . . ?
C3 O2 B1 109.05(15) . . ?
O2 C3 C6 109.36(18) . . ?
O2 C3 C7 108.18(19) . . ?
C6 C3 C7 109.5(2) . . ?
O2 C3 C4 102.16(16) . . ?
C6 C3 C4 114.6(2) . . ?
C7 C3 C4 112.68(18) . . ?
O5 C4 C9 108.26(18) . . ?
O5 C4 C8 108.8(2) . . ?
C9 C4 C8 109.6(2) . . ?
O5 C4 C3 102.57(16) . . ?
C9 C4 C3 114.1(2) . . ?
C8 C4 C3 113.09(18) . . ?
C4 O5 B1 109.74(15) . . ?
C11 C10 C15 117.2(2) . . ?
C11 C10 B1 113.0(2) . . ?
C15 C10 B1 129.8(2) . . ?
C12 C11 C10 122.4(2) . . ?
C12 C11 C16 124.1(2) . . ?
C10 C11 C16 113.5(2) . . ?
C13 C12 C11 119.4(3) . . ?
C12 C13 C14 119.5(3) . . ?
C15 C14 C13 120.5(3) . . ?
C14 C15 C10 121.1(2) . . ?
N17 C16 C11 114.07(18) . . ?
N17 C16 N20 107.18(17) . . ?
C11 C16 N20 106.08(18) . . ?
C18 N17 C16 104.47(19) . . ?
N17 C18 C19 104.5(2) . . ?
N20 C19 C18 103.12(19) . . ?
C19 N20 C16 104.77(17) . . ?
C19 N20 B1 119.89(16) . . ?
C16 N20 B1 109.06(17) . . ?
O25 B21 O22 105.29(18) . . ?
O25 B21 C30 115.92(17) . . ?
O22 B21 C30 117.76(18) . . ?
O25 B21 N40 113.24(17) . . ?
O22 B21 N40 105.99(16) . . ?
C30 B21 N40 98.35(17) . . ?
C23 O22 B21 108.69(15) . . ?
O22 C23 C27 108.52(19) . . ?
O22 C23 C26 108.6(2) . . ?
C27 C23 C26 109.1(2) . . ?
O22 C23 C24 102.23(17) . . ?
C27 C23 C24 114.6(2) . . ?
C26 C23 C24 113.26(18) . . ?
O25 C24 C28 109.7(2) . . ?
O25 C24 C29 108.36(18) . . ?
C28 C24 C29 109.5(2) . . ?
O25 C24 C23 102.03(17) . . ?
C28 C24 C23 112.53(19) . . ?
C29 C24 C23 114.3(2) . . ?
C24 O25 B21 109.74(15) . . ?
C31 C30 C35 117.4(2) . . ?
C31 C30 B21 112.9(2) . . ?
C35 C30 B21 129.6(2) . . ?
C30 C31 C32 122.3(2) . . ?
C30 C31 C36 113.8(2) . . ?
C32 C31 C36 123.9(2) . . ?
C33 C32 C31 119.0(3) . . ?
C32 C33 C34 120.0(3) . . ?
C35 C34 C33 120.2(3) . . ?
C34 C35 C30 121.1(2) . . ?
N37 C36 C31 115.03(17) . . ?
N37 C36 N40 107.44(17) . . ?
C31 C36 N40 106.09(18) . . ?
C36 N37 C38 104.73(18) . . ?
N37 C38 C39 104.5(2) . . ?
N40 C39 C38 103.12(19) . . ?
C39 N40 C36 104.47(17) . . ?
C39 N40 B21 119.92(16) . . ?
C36 N40 B21 108.70(16) . . ?
C42 O41 C45 108.2(3) . . ?
O41 C42 C43 107.0(4) . . ?
C42 C43 C44 101.6(4) . . ?
C45 C44 C43 102.3(4) . . ?
O41 C45 C44 107.4(3) . . ?

loop_
_geom_bond_atom_site_label_1
_geom_bond_atom_site_label_2
_geom_bond_distance
_geom_bond_site_symmetry_2
_geom_bond_publ_flag
B1 O5 1.446(3) . ?
B1 O2 1.468(3) . ?
B1 C10 1.607(3) . ?
B1 N20 1.683(3) . ?
O2 C3 1.443(3) . ?
C3 C6 1.517(3) . ?
C3 C7 1.523(4) . ?
C3 C4 1.562(3) . ?
C4 O5 1.443(3) . ?
C4 C9 1.523(3) . ?
C4 C8 1.524(3) . ?
C10 C11 1.390(3) . ?
C10 C15 1.398(3) . ?
C11 C12 1.384(3) . ?
C11 C16 1.499(3) . ?
C12 C13 1.382(4) . ?
C13 C14 1.390(4) . ?
C14 C15 1.379(3) . ?
C16 N17 1.453(3) . ?
C16 N20 1.531(3) . ?
N17 C18 1.451(3) . ?
C18 C19 1.515(4) . ?
C19 N20 1.501(3) . ?
B21 O25 1.445(3) . ?
B21 O22 1.471(3) . ?
B21 C30 1.607(3) . ?
B21 N40 1.685(3) . ?
O22 C23 1.441(3) . ?
C23 C27 1.520(3) . ?
C23 C26 1.521(3) . ?
C23 C24 1.560(3) . ?
C24 O25 1.439(3) . ?
C24 C28 1.519(4) . ?
C24 C29 1.524(3) . ?
C30 C31 1.389(3) . ?
C30 C35 1.399(3) . ?
C31 C32 1.390(3) . ?
C31 C36 1.495(3) . ?
C32 C33 1.380(4) . ?
C33 C34 1.393(4) . ?
C34 C35 1.379(3) . ?
C36 N37 1.443(3) . ?
C36 N40 1.539(3) . ?
N37 C38 1.453(3) . ?
C38 C39 1.516(4) . ?
C39 N40 1.499(3) . ?
O41 C42 1.383(5) . ?
O41 C45 1.415(5) . ?
C42 C43 1.466(7) . ?
C43 C44 1.489(7) . ?
C44 C45 1.451(7) . ?
